data_2208689
loop_
_publ_author_name
'Akitsu, Takashiro'
'Einaga, Yasuaki'

_publ_section_title
;Bis(<i>N</i>-ethylethylenediamine-\k^2^<i>N</i>,<i>N</i>')copper(II)--hexacyanocobaltate(III)--water
 (3/2/4): a two-dimensional ladder structure of a bimetallic assembly
;
_journal_coeditor_code OB6609
_journal_issue 4
_journal_name_full 'Acta Crystallographica Section E'
_journal_page_first m750
_journal_page_last m752
_journal_paper_doi 10.1107/S1600536806008105
_journal_volume 62
_journal_year 2006
_chemical_formula_iupac '[Cu3 Co2 (C N)12 (C4 H12 N2)6] , 4H2 O'
_chemical_formula_moiety 'C36 H72 Co2 Cu3 N24 , 4H2 O'
_chemical_formula_sum 'C36 H80 Co2 Cu3 N24 O4'
_chemical_formula_weight 1221.75
_chemical_name_common
;
Bis(N-ethylethylenediamine-\k^2^N,N')copper(II)--hexacyanocobalt(III)--water
(3/2/4)
;
_chemical_name_systematic
;
poly[[tetracyano-octa-\m-cyano-hexakis(N-
ethylethylenediamine)tricopper(II)dicobalt(II)] tetrahydrate]
;
_space_group_IT_number 2
_symmetry_cell_setting triclinic
_symmetry_space_group_name_Hall '-P 1'
_symmetry_space_group_name_H-M 'P -1'
_atom_sites_solution_hydrogens constr
_atom_sites_solution_primary direct
_atom_sites_solution_secondary geom
_cell_angle_alpha 78.131(15)
_cell_angle_beta 82.769(11)
_cell_angle_gamma 88.851(12)
_cell_formula_units_Z 1
_cell_length_a 9.9783(11)
_cell_length_b 11.976(3)
_cell_length_c 12.060(2)
_cell_measurement_reflns_used 25
_cell_measurement_temperature 298(2)
_cell_measurement_theta_max 14.6
_cell_measurement_theta_min 10.1
_cell_volume 1399.1(5)
_computing_cell_refinement 'WinAFC Diffractometer Control Software'
_computing_data_collection 'WinAFC Diffractometer Control Software (Rigaku, 1999)'
_computing_data_reduction 'TEXSAN (Molecular Structure Corporation, 1989)'
_computing_molecular_graphics 'ORTEPII (Johnson, 1976)'
_computing_publication_material TEXSAN
_computing_structure_refinement 'SHELXL97 (Sheldrick, 1997)'
_computing_structure_solution 'SIR92 (Altomare <i>et al.</i>,  1994)'
_diffrn_ambient_temperature 298(2)
_diffrn_measured_fraction_theta_full 1.000
_diffrn_measured_fraction_theta_max 1.000
_diffrn_measurement_device_type 'Rigaku AFC-7R'
_diffrn_measurement_method \w/2\q
_diffrn_radiation_monochromator graphite
_diffrn_radiation_source 'Rigaku rotating anode generator'
_diffrn_radiation_type 'Mo K\a'
_diffrn_radiation_wavelength 0.71073
_diffrn_reflns_av_R_equivalents 0.0589
_diffrn_reflns_limit_h_max 12
_diffrn_reflns_limit_h_min -5
_diffrn_reflns_limit_k_max 15
_diffrn_reflns_limit_k_min -15
_diffrn_reflns_limit_l_max 15
_diffrn_reflns_limit_l_min -15
_diffrn_reflns_number 7176
_diffrn_reflns_theta_full 27.51
_diffrn_reflns_theta_max 27.51
_diffrn_reflns_theta_min 2.52
_diffrn_standards_decay_% 3.79
_diffrn_standards_interval_count 150
_diffrn_standards_number 3
_exptl_absorpt_coefficient_mu 1.760
_exptl_absorpt_correction_T_max 0.839
_exptl_absorpt_correction_T_min 0.398
_exptl_absorpt_correction_type psi-scan
_exptl_absorpt_process_details '(North <i>et al.</i>,  1968)'
_exptl_crystal_colour blue
_exptl_crystal_density_diffrn 1.450
_exptl_crystal_density_method 'not measured'
_exptl_crystal_description plate
_exptl_crystal_F_000 637
_exptl_crystal_size_max 0.600
_exptl_crystal_size_mid 0.300
_exptl_crystal_size_min 0.100
_refine_diff_density_max 1.581
_refine_diff_density_min -1.091
_refine_ls_extinction_coef 0.028(3)
_refine_ls_extinction_expression Fc^*^=kFc[1+0.001xFc^2^\l^3^/sin(2\q)]^-1/4^
_refine_ls_extinction_method 'SHELXL97 (Sheldrick, 1997)'
_refine_ls_goodness_of_fit_ref 1.157
_refine_ls_hydrogen_treatment constr
_refine_ls_matrix_type full
_refine_ls_number_parameters 317
_refine_ls_number_reflns 6418
_refine_ls_number_restraints 0
_refine_ls_restrained_S_all 1.157
_refine_ls_R_factor_all 0.0606
_refine_ls_R_factor_gt 0.0483
_refine_ls_shift/su_max 0.000
_refine_ls_shift/su_mean 0.000
_refine_ls_structure_factor_coef Fsqd
_refine_ls_weighting_details 'calc w = 1/[\s^2^(Fo^2^)+(0.0966P)^2^+0.7656P] where P=(Fo^2^+2Fc^2^)/3'
_refine_ls_weighting_scheme calc
_refine_ls_wR_factor_gt 0.1400
_refine_ls_wR_factor_ref 0.1500
_reflns_number_gt 5277
_reflns_number_total 6418
_reflns_threshold_expression I>2\s(I)
_cod_data_source_file ob6609.cif
_cod_data_source_block I
_cod_database_code 2208689

loop_
_symmetry_equiv_pos_as_xyz
'x, y, z'
'-x, -y, -z'

loop_
_atom_site_type_symbol
_atom_site_label
_atom_site_fract_x
_atom_site_fract_y
_atom_site_fract_z
_atom_site_U_iso_or_equiv
_atom_site_adp_type
_atom_site_calc_flag
_atom_site_refinement_flags
_atom_site_occupancy
Cu Cu1 0.58160(3) 0.27727(3) 0.64291(3) 0.03104(14) Uani d . 1
Cu Cu2 0.0000 0.0000 1.0000 0.02890(15) Uani d S 1
Co Co1 1.0000 0.5000 0.5000 0.02472(15) Uani d S 1
Co Co2 0.5000 0.0000 1.0000 0.02540(15) Uani d S 1
O O1 0.2088(5) 0.1993(6) 0.2748(4) 0.130(2) Uani d . 1
H H1A 0.1541 0.2656 0.2699 0.142 Uiso d R 1
H H1B 0.2709 0.2025 0.2070 0.143 Uiso d R 1
O O2 0.2636(4) 0.1636(3) 0.5008(3) 0.0828(10) Uani d . 1
H H2A 0.2032 0.2058 0.5437 0.099 Uiso d R 1
H H2B 0.2450 0.1792 0.4237 0.099 Uiso d R 1
N N1 0.6993(3) 0.4446(2) 0.5427(2) 0.0418(6) Uani d . 1
N N2 1.0501(3) 0.2715(3) 0.6545(3) 0.0512(8) Uani d . 1
N N3 1.0175(5) 0.3805(4) 0.3002(4) 0.0837(13) Uani d . 1
N N4 0.4261(3) 0.0843(3) 0.7602(3) 0.0497(7) Uani d . 1
N N5 0.3902(4) 0.2240(3) 1.0551(3) 0.0566(8) Uani d . 1
N N6 0.2124(2) -0.0869(2) 1.0734(2) 0.0401(6) Uani d . 1
N N7 0.7473(3) 0.1812(2) 0.6663(2) 0.0412(6) Uani d . 1
H H7C 0.8188 0.2260 0.6658 0.049 Uiso calc R 1
H H7D 0.7346 0.1323 0.7343 0.049 Uiso calc R 1
N N8 0.5737(3) 0.2014(3) 0.5054(2) 0.0438(6) Uani d . 1
H H8C 0.4898 0.1697 0.5153 0.053 Uiso calc R 1
N N9 0.3976(3) 0.3445(2) 0.6324(2) 0.0386(6) Uani d . 1
H H9C 0.4018 0.4070 0.5760 0.046 Uiso calc R 1
H H9D 0.3417 0.2936 0.6163 0.046 Uiso calc R 1
N N10 0.5722(3) 0.3378(2) 0.7926(2) 0.0330(5) Uani d . 1
H H10D 0.5446 0.2782 0.8506 0.040 Uiso calc R 1
N N11 -0.0966(3) -0.0466(2) 1.1608(2) 0.0342(5) Uani d . 1
H H11C -0.1858 -0.0533 1.1586 0.041 Uiso calc R 1
H H11D -0.0658 -0.1146 1.1949 0.041 Uiso calc R 1
N N12 0.0386(3) 0.1504(2) 1.0488(2) 0.0357(5) Uani d . 1
H H12C 0.1210 0.1445 1.0742 0.043 Uiso calc R 1
C C1 0.8130(3) 0.4680(2) 0.5263(2) 0.0307(5) Uani d . 1
C C2 1.0319(3) 0.3585(2) 0.5966(3) 0.0345(6) Uani d . 1
C C3 1.0117(3) 0.4274(3) 0.3733(3) 0.0427(7) Uani d . 1
C C4 0.4551(3) 0.0504(2) 0.8497(2) 0.0324(6) Uani d . 1
C C5 0.4353(3) 0.1399(3) 1.0353(3) 0.0348(6) Uani d . 1
C C6 0.3218(3) -0.0579(2) 1.0457(2) 0.0297(5) Uani d . 1
C C7 0.7732(6) 0.1172(5) 0.5736(6) 0.0892(19) Uani d . 1
H H7A 0.8466 0.1545 0.5189 0.105 Uiso calc R 1
H H7B 0.8033 0.0413 0.6056 0.105 Uiso calc R 1
C C8 0.6668(8) 0.1070(6) 0.5169(6) 0.110(3) Uani d . 1
H H8A 0.6168 0.0385 0.5558 0.127 Uiso calc R 1
H H8B 0.7014 0.0963 0.4410 0.127 Uiso calc R 1
C C9 0.5856(6) 0.2801(4) 0.3949(4) 0.0719(13) Uani d . 1
H H9A 0.6734 0.3171 0.3820 0.088 Uiso calc R 1
H H9B 0.5177 0.3388 0.3983 0.088 Uiso calc R 1
C C10 0.5700(6) 0.2273(5) 0.2936(4) 0.0784(14) Uani d . 1
H H10A 0.4828 0.1915 0.3042 0.096 Uiso calc R 1
H H10B 0.6391 0.1713 0.2869 0.096 Uiso calc R 1
H H10C 0.5783 0.2857 0.2253 0.096 Uiso calc R 1
C C11 0.3459(3) 0.3751(4) 0.7417(3) 0.0504(8) Uani d . 1
H H11A 0.3074 0.3083 0.7952 0.061 Uiso calc R 1
H H11B 0.2757 0.4321 0.7304 0.061 Uiso calc R 1
C C12 0.4621(4) 0.4219(3) 0.7885(3) 0.0460(7) Uani d . 1
H H12A 0.4933 0.4939 0.7398 0.056 Uiso calc R 1
H H12B 0.4327 0.4352 0.8645 0.056 Uiso calc R 1
C C13 0.6988(3) 0.3831(3) 0.8212(3) 0.0446(7) Uani d . 1
H H13A 0.7278 0.4500 0.7633 0.054 Uiso calc R 1
H H13B 0.7688 0.3261 0.8184 0.054 Uiso calc R 1
C C14 0.6861(5) 0.4151(5) 0.9366(4) 0.0685(12) Uani d . 1
H H14A 0.7716 0.4427 0.9489 0.082 Uiso calc R 1
H H14B 0.6591 0.3492 0.9949 0.082 Uiso calc R 1
H H14C 0.6194 0.4737 0.9396 0.082 Uiso calc R 1
C C15 -0.0717(4) 0.0411(3) 1.2262(3) 0.0534(9) Uani d . 1
H H15A 0.0125 0.0256 1.2587 0.064 Uiso calc R 1
H H15B -0.1442 0.0399 1.2881 0.064 Uiso calc R 1
C C16 -0.0646(4) 0.1558(3) 1.1471(3) 0.0518(9) Uani d . 1
H H16A -0.1518 0.1751 1.1209 0.061 Uiso calc R 1
H H16B -0.0401 0.2139 1.1864 0.061 Uiso calc R 1
C C17 0.0388(4) 0.2557(3) 0.9589(3) 0.0476(8) Uani d . 1
H H17A -0.0507 0.2653 0.9350 0.057 Uiso calc R 1
H H17B 0.1010 0.2452 0.8933 0.057 Uiso calc R 1
C C18 0.0772(5) 0.3630(3) 0.9930(4) 0.0592(10) Uani d . 1
H H18A 0.1666 0.3555 1.0151 0.071 Uiso calc R 1
H H18B 0.0144 0.3761 1.0561 0.071 Uiso calc R 1
H H18C 0.0751 0.4262 0.9297 0.071 Uiso calc R 1

loop_
_atom_site_aniso_label
_atom_site_aniso_U_11
_atom_site_aniso_U_22
_atom_site_aniso_U_33
_atom_site_aniso_U_12
_atom_site_aniso_U_13
_atom_site_aniso_U_23
Cu1 0.0317(2) 0.0334(2) 0.0281(2) -0.00003(14) -0.00363(14) -0.00633(14)
Cu2 0.0303(3) 0.0264(2) 0.0292(3) -0.00606(17) 0.00283(18) -0.00729(18)
Co1 0.0260(3) 0.0252(3) 0.0218(3) -0.00424(18) 0.00061(18) -0.00400(18)
Co2 0.0217(2) 0.0290(3) 0.0236(3) -0.00324(18) 0.00023(18) -0.00237(19)
O1 0.095(3) 0.212(6) 0.079(3) 0.057(4) -0.003(2) -0.031(3)
O2 0.076(2) 0.102(3) 0.079(2) 0.0153(19) -0.0181(18) -0.036(2)
N1 0.0342(13) 0.0443(15) 0.0420(15) -0.0093(11) -0.0011(10) 0.0010(11)
N2 0.0521(16) 0.0403(15) 0.0543(19) -0.0003(12) -0.0121(14) 0.0099(13)
N3 0.093(3) 0.108(3) 0.067(3) -0.005(2) -0.001(2) -0.062(3)
N4 0.0544(17) 0.0578(18) 0.0328(14) -0.0050(14) -0.0088(12) 0.0030(13)
N5 0.069(2) 0.0466(17) 0.0553(19) 0.0104(15) -0.0020(16) -0.0170(14)
N6 0.0276(12) 0.0480(15) 0.0419(15) -0.0070(10) -0.0022(10) -0.0036(11)
N7 0.0376(13) 0.0437(14) 0.0386(14) 0.0003(11) -0.0027(11) -0.0011(11)
N8 0.0535(16) 0.0476(15) 0.0335(14) 0.0040(12) -0.0075(12) -0.0146(11)
N9 0.0325(12) 0.0414(14) 0.0420(14) -0.0030(10) -0.0073(10) -0.0071(11)
N10 0.0383(12) 0.0321(12) 0.0270(11) -0.0058(9) -0.0013(9) -0.0039(9)
N11 0.0350(12) 0.0343(12) 0.0311(12) 0.0008(9) -0.0003(9) -0.0038(9)
N12 0.0375(12) 0.0303(12) 0.0420(14) -0.0041(9) -0.0054(10) -0.0129(10)
C1 0.0317(13) 0.0291(13) 0.0291(13) -0.0028(10) -0.0029(10) -0.0012(10)
C2 0.0299(13) 0.0330(14) 0.0378(15) -0.0052(10) -0.0002(11) -0.0024(12)
C3 0.0438(17) 0.0497(18) 0.0369(16) -0.0061(14) 0.0005(13) -0.0169(14)
C4 0.0273(12) 0.0341(14) 0.0329(15) -0.0062(10) 0.0008(10) -0.0020(11)
C5 0.0319(13) 0.0394(15) 0.0313(14) -0.0019(11) 0.0005(11) -0.0056(11)
C6 0.0286(13) 0.0323(13) 0.0260(13) -0.0019(10) -0.0034(10) -0.0004(10)
C7 0.075(3) 0.096(4) 0.123(5) 0.041(3) -0.038(3) -0.071(4)
C8 0.154(6) 0.121(5) 0.089(4) 0.093(5) -0.069(4) -0.073(4)
C9 0.117(4) 0.061(3) 0.038(2) -0.014(3) -0.013(2) -0.0079(18)
C10 0.092(3) 0.109(4) 0.040(2) 0.004(3) -0.014(2) -0.025(2)
C11 0.0333(15) 0.067(2) 0.049(2) 0.0072(15) 0.0015(14) -0.0114(17)
C12 0.0482(18) 0.0498(19) 0.0425(18) 0.0079(14) -0.0040(14) -0.0169(14)
C13 0.0434(17) 0.0490(18) 0.0446(18) -0.0093(14) -0.0079(14) -0.0148(14)
C14 0.073(3) 0.089(3) 0.055(2) -0.014(2) -0.015(2) -0.035(2)
C15 0.074(2) 0.057(2) 0.0296(16) -0.0025(18) 0.0019(16) -0.0137(14)
C16 0.071(2) 0.0425(18) 0.0438(19) 0.0024(16) 0.0038(17) -0.0195(15)
C17 0.057(2) 0.0324(15) 0.053(2) -0.0086(14) -0.0045(16) -0.0100(14)
C18 0.074(3) 0.0295(16) 0.075(3) -0.0045(16) -0.007(2) -0.0143(16)

loop_
_atom_type_symbol
_atom_type_description
_atom_type_scat_dispersion_real
_atom_type_scat_dispersion_imag
_atom_type_scat_source
C C 0.0033 0.0016 'International Tables Vol C Tables 4.2.6.8 and 6.1.1.4'
H H 0.0000 0.0000 'International Tables Vol C Tables 4.2.6.8 and 6.1.1.4'
N N 0.0061 0.0033 'International Tables Vol C Tables 4.2.6.8 and 6.1.1.4'
Co Co 0.3494 0.9721 'International Tables Vol C Tables 4.2.6.8 and 6.1.1.4'
Cu Cu 0.3201 1.2651 'International Tables Vol C Tables 4.2.6.8 and 6.1.1.4'
O O 0.0106 0.0060 'International Tables Vol C Tables 4.2.6.8 and 6.1.1.4'

loop_
_geom_angle_atom_site_label_1
_geom_angle_atom_site_label_2
_geom_angle_atom_site_label_3
_geom_angle_site_symmetry_1
_geom_angle_site_symmetry_3
_geom_angle
_geom_angle_publ_flag
N9 Cu1 N7 . . 168.90(12) yes
N9 Cu1 N8 . . 92.95(12) yes
N7 Cu1 N8 . . 84.29(12) yes
N9 Cu1 N10 . . 84.96(11) yes
N7 Cu1 N10 . . 96.43(11) yes
N8 Cu1 N10 . . 172.71(11) yes
N9 Cu1 N1 . . 95.31(10) yes
N7 Cu1 N1 . . 95.71(11) yes
N8 Cu1 N1 . . 97.37(12) yes
N10 Cu1 N1 . . 89.79(10) yes
N11 Cu2 N12 . . 84.54(10) yes
N11 Cu2 N12 2_557 . 95.46(10) yes
N11 Cu2 N12 . 2_557 95.46(10) no
N11 Cu2 N12 2_557 2_557 84.54(10) no
C1 Co1 C2 2_766 2_766 89.64(12) no
C1 Co1 C2 . 2_766 90.36(12) no
C1 Co1 C2 2_766 . 90.36(12) yes
C1 Co1 C2 . . 89.64(12) yes
C1 Co1 C3 2_766 . 91.42(13) no
C1 Co1 C3 . . 88.58(13) yes
C2 Co1 C3 2_766 . 90.01(15) no
C2 Co1 C3 . . 89.99(15) yes
C1 Co1 C3 2_766 2_766 88.58(13) no
C1 Co1 C3 . 2_766 91.42(13) yes
C2 Co1 C3 2_766 2_766 89.99(15) no
C2 Co1 C3 . 2_766 90.01(15) yes
C6 Co2 C5 2_657 2_657 87.44(12) no
C6 Co2 C5 . 2_657 92.56(13) yes
C6 Co2 C5 2_657 . 92.56(13) no
C6 Co2 C5 . . 87.44(12) yes
C6 Co2 C4 2_657 2_657 88.95(11) no
C6 Co2 C4 . 2_657 91.05(11) yes
C5 Co2 C4 2_657 2_657 89.06(13) no
C5 Co2 C4 . 2_657 90.94(13) yes
C6 Co2 C4 2_657 . 91.05(11) no
C6 Co2 C4 . . 88.95(11) yes
C5 Co2 C4 2_657 . 90.94(13) no
C5 Co2 C4 . . 89.06(13) yes
H1A O1 H1B . . 111.5 no
H2A O2 H2B . . 109.3 no
C1 N1 Cu1 . . 132.0(2) no
C7 N7 Cu1 . . 108.8(2) no
C7 N7 H7C . . 109.9 no
Cu1 N7 H7C . . 109.9 no
C7 N7 H7D . . 109.9 no
Cu1 N7 H7D . . 109.9 no
H7C N7 H7D . . 108.3 no
C8 N8 C9 . . 116.5(4) no
C8 N8 Cu1 . . 107.1(3) no
C9 N8 Cu1 . . 114.8(2) no
C8 N8 H8C . . 105.8 no
C9 N8 H8C . . 105.8 no
Cu1 N8 H8C . . 105.8 no
C11 N9 Cu1 . . 109.2(2) no
C11 N9 H9C . . 109.8 no
Cu1 N9 H9C . . 109.8 no
C11 N9 H9D . . 109.8 no
Cu1 N9 H9D . . 109.8 no
H9C N9 H9D . . 108.3 no
C12 N10 C13 . . 112.3(3) no
C12 N10 Cu1 . . 106.07(19) no
C13 N10 Cu1 . . 118.0(2) no
C12 N10 H10D . . 106.6 no
C13 N10 H10D . . 106.6 no
Cu1 N10 H10D . . 106.6 no
C15 N11 Cu2 . . 109.0(2) no
C15 N11 H11C . . 109.9 no
Cu2 N11 H11C . . 109.9 no
C15 N11 H11D . . 109.9 no
Cu2 N11 H11D . . 109.9 no
H11C N11 H11D . . 108.3 no
C17 N12 C16 . . 111.3(3) no
C17 N12 Cu2 . . 116.0(2) no
C16 N12 Cu2 . . 105.4(2) no
C17 N12 H12C . . 108.0 no
C16 N12 H12C . . 108.0 no
Cu2 N12 H12C . . 108.0 no
N1 C1 Co1 . . 177.7(3) no
N2 C2 Co1 . . 178.9(3) no
N3 C3 Co1 . . 177.6(4) no
N4 C4 Co2 . . 177.5(3) no
N5 C5 Co2 . . 176.8(3) no
N6 C6 Co2 . . 176.3(3) no
C8 C7 N7 . . 115.6(4) no
C8 C7 H7A . . 108.4 no
N7 C7 H7A . . 108.4 no
C8 C7 H7B . . 108.4 no
N7 C7 H7B . . 108.4 no
H7A C7 H7B . . 107.4 no
C7 C8 N8 . . 116.2(5) no
C7 C8 H8A . . 108.2 no
N8 C8 H8A . . 108.2 no
C7 C8 H8B . . 108.2 no
N8 C8 H8B . . 108.2 no
H8A C8 H8B . . 107.4 no
N8 C9 C10 . . 115.7(4) no
N8 C9 H9A . . 108.4 no
C10 C9 H9A . . 108.4 no
N8 C9 H9B . . 108.4 no
C10 C9 H9B . . 108.4 no
H9A C9 H9B . . 107.4 no
C9 C10 H10A . . 109.5 no
C9 C10 H10B . . 109.5 no
H10A C10 H10B . . 109.5 no
C9 C10 H10C . . 109.5 no
H10A C10 H10C . . 109.5 no
H10B C10 H10C . . 109.5 no
N9 C11 C12 . . 108.5(3) no
N9 C11 H11A . . 110.0 no
C12 C11 H11A . . 110.0 no
N9 C11 H11B . . 110.0 no
C12 C11 H11B . . 110.0 no
H11A C11 H11B . . 108.4 no
N10 C12 C11 . . 108.2(3) no
N10 C12 H12A . . 110.1 no
C11 C12 H12A . . 110.1 no
N10 C12 H12B . . 110.1 no
C11 C12 H12B . . 110.1 no
H12A C12 H12B . . 108.4 no
N10 C13 C14 . . 114.6(3) no
N10 C13 H13A . . 108.6 no
C14 C13 H13A . . 108.6 no
N10 C13 H13B . . 108.6 no
C14 C13 H13B . . 108.6 no
H13A C13 H13B . . 107.6 no
C13 C14 H14A . . 109.5 no
C13 C14 H14B . . 109.5 no
H14A C14 H14B . . 109.5 no
C13 C14 H14C . . 109.5 no
H14A C14 H14C . . 109.5 no
H14B C14 H14C . . 109.5 no
N11 C15 C16 . . 108.7(3) no
N11 C15 H15A . . 110.0 no
C16 C15 H15A . . 110.0 no
N11 C15 H15B . . 110.0 no
C16 C15 H15B . . 110.0 no
H15A C15 H15B . . 108.3 no
N12 C16 C15 . . 108.0(3) no
N12 C16 H16A . . 110.1 no
C15 C16 H16A . . 110.1 no
N12 C16 H16B . . 110.1 no
C15 C16 H16B . . 110.1 no
H16A C16 H16B . . 108.4 no
N12 C17 C18 . . 115.4(3) no
N12 C17 H17A . . 108.4 no
C18 C17 H17A . . 108.4 no
N12 C17 H17B . . 108.4 no
C18 C17 H17B . . 108.4 no
H17A C17 H17B . . 107.5 no
C17 C18 H18A . . 109.5 no
C17 C18 H18B . . 109.5 no
H18A C18 H18B . . 109.5 no
C17 C18 H18C . . 109.5 no
H18A C18 H18C . . 109.5 no
H18B C18 H18C . . 109.5 no

loop_
_geom_bond_atom_site_label_1
_geom_bond_atom_site_label_2
_geom_bond_site_symmetry_2
_geom_bond_distance
_geom_bond_publ_flag
Cu1 N9 . 1.998(3) yes
Cu1 N7 . 2.012(3) yes
Cu1 N8 . 2.058(3) yes
Cu1 N10 . 2.070(3) yes
Cu1 N1 . 2.366(3) yes
Cu1 N4 . 2.828(3) yes
Cu2 N11 . 2.027(3) yes
Cu2 N11 2_557 2.027(3) no
Cu2 N12 . 2.064(2) yes
Cu2 N12 2_557 2.064(2) no
Cu2 N6 . 2.522(3) yes
Co1 C1 2_766 1.887(3) no
Co1 C1 . 1.887(3) yes
Co1 C2 2_766 1.895(3) no
Co1 C2 . 1.895(3) yes
Co1 C3 . 1.899(3) yes
Co1 C3 2_766 1.899(3) no
Co2 C6 2_657 1.895(3) no
Co2 C6 . 1.895(3) yes
Co2 C5 2_657 1.894(3) no
Co2 C5 . 1.894(3) yes
Co2 C4 2_657 1.896(3) no
Co2 C4 . 1.896(3) yes
O1 H1A . 0.9500 no
O1 H1B . 0.9500 no
O2 H2A . 0.9500 no
O2 H2B . 0.9500 no
N1 C1 . 1.157(4) yes
N2 C2 . 1.153(4) yes
N3 C3 . 1.133(5) yes
N4 C4 . 1.143(4) yes
N5 C5 . 1.153(4) yes
N6 C6 . 1.141(4) yes
N7 C7 . 1.475(5) no
N7 H7C . 0.9000 no
N7 H7D . 0.9000 no
N8 C8 . 1.444(5) no
N8 C9 . 1.458(5) no
N8 H8C . 0.9100 no
N9 C11 . 1.468(5) no
N9 H9C . 0.9000 no
N9 H9D . 0.9000 no
N10 C12 . 1.475(4) no
N10 C13 . 1.492(4) no
N10 H10D . 0.9100 no
N11 C15 . 1.479(4) no
N11 H11C . 0.9000 no
N11 H11D . 0.9000 no
N12 C17 . 1.484(4) no
N12 C16 . 1.480(5) no
N12 H12C . 0.9100 no
C7 C8 . 1.354(7) no
C7 H7A . 0.9700 no
C7 H7B . 0.9700 no
C8 H8A . 0.9700 no
C8 H8B . 0.9700 no
C9 C10 . 1.512(6) no
C9 H9A . 0.9700 no
C9 H9B . 0.9700 no
C10 H10A . 0.9600 no
C10 H10B . 0.9600 no
C10 H10C . 0.9600 no
C11 C12 . 1.517(5) no
C11 H11A . 0.9700 no
C11 H11B . 0.9700 no
C12 H12A . 0.9700 no
C12 H12B . 0.9700 no
C13 C14 . 1.508(5) no
C13 H13A . 0.9700 no
C13 H13B . 0.9700 no
C14 H14A . 0.9600 no
C14 H14B . 0.9600 no
C14 H14C . 0.9600 no
C15 C16 . 1.501(5) no
C15 H15A . 0.9700 no
C15 H15B . 0.9700 no
C16 H16A . 0.9700 no
C16 H16B . 0.9700 no
C17 C18 . 1.499(5) no
C17 H17A . 0.9700 no
C17 H17B . 0.9700 no
C18 H18A . 0.9600 no
C18 H18B . 0.9600 no
C18 H18C . 0.9600 no

loop_
_geom_hbond_atom_site_label_D
_geom_hbond_atom_site_label_H
_geom_hbond_atom_site_label_A
_geom_hbond_site_symmetry_A
_geom_hbond_distance_DH
_geom_hbond_distance_HA
_geom_hbond_distance_DA
_geom_hbond_angle_DHA
_geom_hbond_publ_flag
O1 H1A N3 1_455 0.95 1.97 2.899(8) 165 yes
O1 H1B N5 1_554 0.96 2.03 2.979(6) 174 yes
O2 H2A N2 1_455 0.95 2.15 3.086(5) 170 yes
O2 H2B O1 . 0.95 1.84 2.792(6) 176 yes
N7 H7C N2 . 0.90 2.36 3.206(4) 156 yes
N7 H7D N6 2_657 0.90 2.39 3.183(4) 146 yes
N8 H8C O2 . 0.91 2.29 3.146(4) 157 yes
N9 H9C N1 2_666 0.90 2.34 3.162(4) 152 yes
N9 H9D N4 . 0.90 2.92 3.204(4) 100 yes
N11 H11C N6 2_557 0.90 2.99 3.280(3) 101 yes
N11 H11D N2 2_657 0.90 2.35 3.190(4) 156 yes

loop_
_geom_torsion_atom_site_label_1
_geom_torsion_atom_site_label_2
_geom_torsion_atom_site_label_3
_geom_torsion_atom_site_label_4
_geom_torsion_site_symmetry_1
_geom_torsion
_geom_torsion_publ_flag
N9 Cu1 N1 C1 . 172.2(3) no
N7 Cu1 N1 C1 . -9.2(4) no
N8 Cu1 N1 C1 . -94.1(3) no
N10 Cu1 N1 C1 . 87.3(3) no
N9 Cu1 N7 C7 . 78.5(7) no
N8 Cu1 N7 C7 . 2.5(4) no
N10 Cu1 N7 C7 . 175.2(3) no
N1 Cu1 N10 C12 . 78.8(2) no
N9 Cu1 N10 C13 . -143.5(2) no
N7 Cu1 N10 C13 . 47.6(2) no
N1 Cu1 N10 C13 . -48.1(2) no
N12 Cu2 N11 C15 . -7.3(2) no
N12 Cu2 N11 C15 2_557 172.7(2) no
N11 Cu2 N12 C16 2_557 158.8(2) no
Cu1 N7 C7 C8 . -19.3(7) no
N7 C7 C8 N8 . 32.7(10) no
C9 N8 C8 C7 . 102.0(7) no
Cu1 N8 C8 C7 . -28.0(8) no
C8 N8 C9 C10 . 57.9(6) no
Cu1 N8 C9 C10 . -175.8(3) no
Cu1 N9 C11 C12 . 38.1(3) no
C13 N10 C12 C11 . 171.5(3) no
Cu1 N10 C12 C11 . 41.2(3) no
N9 C11 C12 N10 . -53.6(4) no
C12 N10 C13 C14 . 61.6(4) no
Cu1 N10 C13 C14 . -174.5(3) no
Cu2 N11 C15 C16 . 34.7(4) no
C17 N12 C16 C15 . 172.3(3) no
Cu2 N12 C16 C15 . 45.8(3) no
N11 C15 C16 N12 . -54.5(4) no
C16 N12 C17 C18 . 64.0(4) no
Cu2 N12 C17 C18 . -175.6(3) no
